data_4318383
loop_
_publ_author_name
'Shigeki Kuwata'
'Tatsuya Nagano'
'Akihiro Matsubayashi'
'Youichi Ishii'
'Masanobu Hidai'

_publ_contact_author_address
;
     Department of Chemistry and Biotechnology, Graduate School of 
Engineering, The University of Tokyo, Hongo, Bunkyo-ku, Tokyo 
113-8656, JAPAN
;
_publ_contact_author_email ishii@chembio.t.u-tokyo.ac.jp
_publ_contact_author_fax +81-3-5841-7265
_publ_contact_author_name 'Youichi ISHII'
_publ_contact_author_phone +81-3-5841-7264
_publ_section_title
;
 Sulfur-Bridged Early-Late Heterobimetallics Synthesized by Incorporation
 of Titanium, Vanadium, and Molybdenum into Bis(hydrosulfido) Templates of
 Group 9 Metals
;
_journal_name_full 'Inorganic Chemistry'
_journal_page_first 4324
_journal_page_last 4330
_journal_paper_doi 10.1021/ic020105y
_journal_volume 41
_journal_year 2002
_chemical_formula_moiety 'C23 H38 O4 P S2 Rh Ti '
_chemical_formula_sum 'C23 H38 O4 P Rh S2 Ti'
_chemical_formula_weight 624.45
_space_group_IT_number 19
_symmetry_cell_setting orthorhombic
_symmetry_Int_Tables_number 19
_symmetry_space_group_name_Hall 'P 2ac 2ab'
_symmetry_space_group_name_H-M 'P 21 21 21'
_audit_creation_date 'Fri Mar  2 19:25:07 2001'
_audit_creation_method 'from TEXRAY.INF file'
_cell_angle_alpha 90
_cell_angle_beta 90
_cell_angle_gamma 90
_cell_formula_units_Z 4
_cell_length_a 12.445(4)
_cell_length_b 20.437(5)
_cell_length_c 11.144(3)
_cell_measurement_reflns_used 25
_cell_measurement_temperature 296.2
_cell_measurement_theta_max 20.0
_cell_measurement_theta_min 18.5
_cell_volume 2834.3(14)
_computing_cell_refinement 'Rigaku/AFC Diffractometer Control'
_computing_data_collection 'Rigaku/AFC Diffractometer Control'
_computing_data_reduction teXsan
_computing_publication_material teXsan
_computing_structure_refinement teXsan
_computing_structure_solution 'DIRDIF92 (PATTY)'
_diffrn_ambient_temperature 296.2
_diffrn_measurement_device_type 'Rigaku AFC7R'
_diffrn_measurement_method \w-2\q
_diffrn_orient_matrix_UB_11 -0.07842
_diffrn_orient_matrix_UB_12 -0.01015
_diffrn_orient_matrix_UB_13 0.00605
_diffrn_orient_matrix_UB_21 -0.00764
_diffrn_orient_matrix_UB_22 0.00618
_diffrn_orient_matrix_UB_23 -0.08861
_diffrn_orient_matrix_UB_31 0.01578
_diffrn_orient_matrix_UB_32 -0.04747
_diffrn_orient_matrix_UB_33 -0.01283
_diffrn_radiation_detector 'scintillation counter'
_diffrn_radiation_monochromator graphite
_diffrn_radiation_source 'Rigaku rotating anode'
_diffrn_radiation_type 'Mo K\a'
_diffrn_radiation_wavelength 0.7107
_diffrn_reflns_av_R_equivalents 0.000
_diffrn_reflns_av_sigmaI/netI 0.092
_diffrn_reflns_limit_h_max 16
_diffrn_reflns_limit_h_min 0
_diffrn_reflns_limit_k_max 26
_diffrn_reflns_limit_k_min 0
_diffrn_reflns_limit_l_max 14
_diffrn_reflns_limit_l_min 0
_diffrn_reflns_number 3661
_diffrn_reflns_reduction_process 'Lp corrections applied'
_diffrn_reflns_theta_max 27.52
_diffrn_reflns_theta_min 2.58
_diffrn_standards_decay_% -0.10
_diffrn_standards_interval_count 150
_diffrn_standards_number 3
_exptl_absorpt_coefficient_mu 1.091
_exptl_absorpt_correction_T_max 0.997
_exptl_absorpt_correction_T_min 0.931
_exptl_absorpt_correction_type psi-scan
_exptl_absorpt_process_details '(North, Phillips & Mathews, 1968)'
_exptl_crystal_colour brown
_exptl_crystal_density_diffrn 1.463
_exptl_crystal_density_method 'not measured'
_exptl_crystal_description prismatic
_exptl_crystal_F_000 1288.00
_exptl_crystal_size_max 0.700
_exptl_crystal_size_mid 0.200
_exptl_crystal_size_min 0.200
_refine_diff_density_max 0.75
_refine_diff_density_min -0.91
_refine_ls_abs_structure_Flack 0.15(7)
_refine_ls_extinction_method none
_refine_ls_goodness_of_fit_ref 1.665
_refine_ls_hydrogen_treatment noref
_refine_ls_matrix_type full
_refine_ls_number_constraints 0
_refine_ls_number_parameters 290
_refine_ls_number_reflns 2332
_refine_ls_number_restraints 0
_refine_ls_R_factor_all 0.0476
_refine_ls_R_factor_gt 0.0476
_refine_ls_shift/su_max 0.0557
_refine_ls_shift/su_mean 0.0065
_refine_ls_structure_factor_coef F
_refine_ls_weighting_details 'w = 1/[\s^2^(Fo) + 0.00010|Fo|^2^]'
_refine_ls_weighting_scheme calc
_refine_ls_wR_factor_gt 0.0467
_refine_ls_wR_factor_ref 0.0467
_reflns_number_gt 2332
_reflns_number_total 3661
_reflns_observed_criterion >3.0sigma(I)
_cod_data_source_file ic020105y_3.cif
_cod_data_source_block Cp*Rh(P)(m-S)2Ti(ac)2](4a)
_cod_original_cell_volume 2834(1)
_cod_original_sg_symbol_H-M 'P 21 21 21 '
_cod_original_formula_sum 'C23 H38 O4 P S2 Rh Ti '
_cod_database_code 4318383

loop_
_symmetry_equiv_pos_as_xyz
x,y,z
1/2-x,-y,1/2+z
1/2+x,1/2-y,-z
-x,1/2+y,1/2-z

loop_
_atom_site_label
_atom_site_type_symbol
_atom_site_fract_x
_atom_site_fract_y
_atom_site_fract_z
_atom_site_U_iso_or_equiv
_atom_site_adp_type
_atom_site_occupancy
_atom_site_calc_flag
_atom_site_refinement_flags
Rh Rh 0.14253(5) 0.10729(3) 0.04417(6) 0.0362(1) Uani 1.00 d ...
Ti Ti -0.0386(1) 0.09263(7) 0.2231(1) 0.0387(4) Uani 1.00 d ...
S(1) S -0.0270(2) 0.1597(1) 0.0610(2) 0.0435(6) Uani 1.00 d ...
S(2) S 0.1372(2) 0.0660(1) 0.2436(2) 0.0455(6) Uani 1.00 d ...
P P 0.2167(2) 0.2005(1) 0.1188(2) 0.0487(7) Uani 1.00 d ...
O(1) O -0.0934(4) 0.0124(3) 0.1390(5) 0.045(2) Uani 1.00 d ...
O(2) O -0.0810(4) 0.0379(3) 0.3792(5) 0.049(2) Uani 1.00 d ...
O(3) O -0.2078(4) 0.1135(3) 0.2345(5) 0.046(1) Uani 1.00 d ...
O(4) O -0.0348(4) 0.1631(3) 0.3520(5) 0.049(2) Uani 1.00 d ...
C(1) C 0.0918(7) 0.0467(5) -0.1166(8) 0.049(2) Uani 1.00 d ...
C(2) C 0.1546(8) 0.0073(4) -0.0384(9) 0.052(2) Uani 1.00 d ...
C(3) C 0.2588(7) 0.0372(4) -0.0250(8) 0.052(2) Uani 1.00 d ...
C(4) C 0.2616(7) 0.0931(4) -0.1023(7) 0.049(2) Uani 1.00 d ...
C(5) C 0.1569(7) 0.1018(5) -0.1518(7) 0.052(2) Uani 1.00 d ...
C(6) C -0.0224(8) 0.0333(5) -0.1554(9) 0.067(3) Uani 1.00 d ...
C(7) C 0.1251(8) -0.0576(4) 0.0149(9) 0.070(3) Uani 1.00 d ...
C(8) C 0.3520(8) 0.0082(5) 0.0421(10) 0.077(3) Uani 1.00 d ...
C(9) C 0.3609(8) 0.1311(5) -0.1379(9) 0.074(3) Uani 1.00 d ...
C(10) C 0.1223(9) 0.1508(4) -0.2418(8) 0.069(3) Uani 1.00 d ...
C(11) C 0.2156(8) 0.2673(4) 0.0131(10) 0.071(3) Uani 1.00 d ...
C(12) C 0.3568(8) 0.1919(5) 0.1644(9) 0.080(3) Uani 1.00 d ...
C(13) C 0.1596(8) 0.2386(5) 0.2520(8) 0.072(3) Uani 1.00 d ...
C(14) C -0.1765(9) -0.0846(4) 0.0768(8) 0.075(4) Uani 1.00 d ...
C(15) C -0.1404(8) -0.0392(4) 0.1713(8) 0.052(2) Uani 1.00 d ...
C(16) C -0.1637(8) -0.0534(5) 0.2890(9) 0.060(3) Uani 1.00 d ...
C(17) C -0.1298(7) -0.0170(5) 0.3863(8) 0.050(2) Uani 1.00 d ...
C(18) C -0.1465(9) -0.0433(5) 0.5136(8) 0.067(3) Uani 1.00 d ...
C(19) C -0.3805(6) 0.1560(5) 0.2751(8) 0.054(3) Uani 1.00 d ...
C(20) C -0.2592(6) 0.1541(4) 0.2940(8) 0.042(2) Uani 1.00 d ...
C(21) C -0.2129(7) 0.2003(4) 0.3723(8) 0.050(3) Uani 1.00 d ...
C(22) C -0.1052(7) 0.2008(4) 0.3979(8) 0.049(2) Uani 1.00 d ...
C(23) C -0.0616(8) 0.2489(6) 0.4882(10) 0.085(4) Uani 1.00 d ...
H(1) H -0.0672 0.0685 -0.1310 0.0801 Uiso 1.00 calc ...
H(2) H -0.0249 0.0291 -0.2403 0.0801 Uiso 1.00 calc ...
H(3) H -0.0467 -0.0061 -0.1194 0.0801 Uiso 1.00 calc ...
H(4) H 0.0524 -0.0674 -0.0039 0.0843 Uiso 1.00 calc ...
H(5) H 0.1705 -0.0906 -0.0173 0.0843 Uiso 1.00 calc ...
H(6) H 0.1337 -0.0559 0.0995 0.0843 Uiso 1.00 calc ...
H(7) H 0.3323 0.0016 0.1236 0.0922 Uiso 1.00 calc ...
H(8) H 0.3711 -0.0325 0.0071 0.0922 Uiso 1.00 calc ...
H(9) H 0.4115 0.0373 0.0383 0.0922 Uiso 1.00 calc ...
H(10) H 0.4209 0.1156 -0.0934 0.0891 Uiso 1.00 calc ...
H(11) H 0.3741 0.1254 -0.2212 0.0891 Uiso 1.00 calc ...
H(12) H 0.3502 0.1762 -0.1213 0.0891 Uiso 1.00 calc ...
H(13) H 0.1767 0.1830 -0.2508 0.0829 Uiso 1.00 calc ...
H(14) H 0.1104 0.1297 -0.3166 0.0829 Uiso 1.00 calc ...
H(15) H 0.0577 0.1710 -0.2158 0.0829 Uiso 1.00 calc ...
H(16) H 0.2584 0.3022 0.0430 0.0856 Uiso 1.00 calc ...
H(17) H 0.2440 0.2529 -0.0616 0.0856 Uiso 1.00 calc ...
H(18) H 0.1440 0.2821 0.0019 0.0856 Uiso 1.00 calc ...
H(19) H 0.3608 0.1651 0.2339 0.0962 Uiso 1.00 calc ...
H(20) H 0.3966 0.1722 0.1012 0.0962 Uiso 1.00 calc ...
H(21) H 0.3859 0.2338 0.1817 0.0962 Uiso 1.00 calc ...
H(22) H 0.1951 0.2789 0.2672 0.0868 Uiso 1.00 calc ...
H(23) H 0.0852 0.2464 0.2396 0.0868 Uiso 1.00 calc ...
H(24) H 0.1687 0.2103 0.3190 0.0868 Uiso 1.00 calc ...
H(25) H -0.2099 -0.1215 0.1127 0.0892 Uiso 1.00 calc ...
H(26) H -0.2264 -0.0630 0.0259 0.0892 Uiso 1.00 calc ...
H(27) H -0.1163 -0.0985 0.0310 0.0892 Uiso 1.00 calc ...
H(28) H -0.2061 -0.0911 0.3046 0.0724 Uiso 1.00 calc ...
H(29) H -0.1880 -0.0130 0.5585 0.0802 Uiso 1.00 calc ...
H(30) H -0.1830 -0.0840 0.5099 0.0802 Uiso 1.00 calc ...
H(31) H -0.0787 -0.0492 0.5512 0.0802 Uiso 1.00 calc ...
H(32) H -0.4111 0.1886 0.3254 0.0648 Uiso 1.00 calc ...
H(33) H -0.3955 0.1661 0.1936 0.0648 Uiso 1.00 calc ...
H(34) H -0.4104 0.1146 0.2944 0.0648 Uiso 1.00 calc ...
H(35) H -0.2578 0.2322 0.4088 0.0599 Uiso 1.00 calc ...
H(36) H -0.0297 0.2257 0.5530 0.1025 Uiso 1.00 calc ...
H(37) H -0.0091 0.2758 0.4509 0.1025 Uiso 1.00 calc ...
H(38) H -0.1185 0.2754 0.5176 0.1025 Uiso 1.00 calc ...

loop_
_atom_site_aniso_label
_atom_site_aniso_U_11
_atom_site_aniso_U_22
_atom_site_aniso_U_33
_atom_site_aniso_U_12
_atom_site_aniso_U_13
_atom_site_aniso_U_23
Rh 0.0338(3) 0.0385(3) 0.0363(3) 0.0037(3) 0.0014(3) 0.0016(3)
Ti 0.0346(7) 0.0437(9) 0.0378(8) 0.0000(7) 0.0030(7) 0.0070(6)
S(1) 0.038(1) 0.046(1) 0.047(1) 0.0116(9) -0.004(1) 0.003(1)
S(2) 0.042(1) 0.056(1) 0.038(1) 0.011(1) -0.001(1) 0.0064(10)
P 0.040(1) 0.048(1) 0.058(2) -0.007(1) 0.002(1) -0.006(1)
O(1) 0.046(3) 0.045(3) 0.044(3) -0.005(3) -0.001(3) -0.011(2)
O(2) 0.040(3) 0.068(4) 0.039(3) -0.005(3) 0.005(3) 0.005(2)
O(3) 0.033(2) 0.046(3) 0.058(4) 0.003(3) -0.001(3) -0.016(3)
O(4) 0.040(3) 0.048(4) 0.058(4) -0.010(3) 0.002(3) -0.023(2)
C(1) 0.053(4) 0.060(6) 0.035(4) -0.001(4) 0.001(3) -0.011(3)
C(2) 0.064(4) 0.042(3) 0.048(5) 0.008(4) 0.004(5) -0.009(3)
C(3) 0.053(4) 0.045(5) 0.058(6) 0.022(3) 0.018(4) 0.006(4)
C(4) 0.053(4) 0.047(5) 0.047(5) 0.013(4) 0.020(3) 0.001(4)
C(5) 0.060(4) 0.055(5) 0.039(2) 0.009(5) 0.005(4) 0.006(4)
C(6) 0.059(5) 0.070(7) 0.071(7) -0.012(6) -0.014(5) -0.015(6)
C(7) 0.094(8) 0.041(5) 0.076(7) 0.013(6) 0.023(6) 0.005(4)
C(8) 0.060(6) 0.092(7) 0.078(7) 0.042(6) -0.007(6) 0.004(7)
C(9) 0.060(6) 0.093(8) 0.071(6) -0.018(6) 0.033(6) -0.002(6)
C(10) 0.108(9) 0.048(6) 0.052(6) 0.004(6) -0.003(6) 0.017(4)
C(11) 0.077(7) 0.041(6) 0.097(8) -0.009(5) -0.001(6) 0.018(4)
C(12) 0.043(4) 0.102(8) 0.095(8) -0.013(7) -0.015(6) -0.008(7)
C(13) 0.078(7) 0.073(7) 0.067(6) -0.037(6) 0.035(6) -0.030(5)
C(14) 0.106(9) 0.058(6) 0.061(6) -0.028(6) -0.008(6) -0.004(4)
C(15) 0.045(5) 0.049(5) 0.063(4) -0.005(4) 0.004(5) -0.004(4)
C(16) 0.059(6) 0.059(6) 0.063(4) -0.017(5) -0.003(5) 0.006(4)
C(17) 0.033(5) 0.060(5) 0.055(4) 0.013(4) 0.003(5) 0.006(4)
C(18) 0.072(6) 0.075(7) 0.054(5) 0.009(7) 0.018(6) 0.003(5)
C(19) 0.034(3) 0.075(7) 0.053(5) 0.003(4) 0.002(4) 0.000(5)
C(20) 0.032(3) 0.052(5) 0.042(5) 0.003(3) 0.011(3) 0.000(3)
C(21) 0.053(4) 0.040(5) 0.057(6) 0.011(4) 0.011(4) -0.013(4)
C(22) 0.052(4) 0.043(5) 0.051(5) 0.003(4) 0.017(4) 0.003(4)
C(23) 0.069(7) 0.103(8) 0.084(8) -0.015(6) -0.006(6) -0.064(6)

loop_
_atom_type_symbol
_atom_type_description
_atom_type_scat_dispersion_real
_atom_type_scat_dispersion_imag
_atom_type_scat_source
C C 0.003 0.002
;International Tables for Crystallography
(1992, Vol. C, Tables 4.2.6.8 and 6.1.1.1)
;
H H 0.000 0.000
;International Tables for Crystallography
(1992, Vol. C, Table 6.1.1.2)
;
O O 0.011 0.006
;International Tables for Crystallography
(1992, Vol. C, Tables 4.2.6.8 and 6.1.1.1)
;
P P 0.102 0.094
;International Tables for Crystallography
(1992, Vol. C, Tables 4.2.6.8 and 6.1.1.1)
;
Rh Rh -1.118 0.919
;International Tables for Crystallography
(1992, Vol. C, Tables 4.2.6.8 and 6.1.1.1)
;
S S 0.125 0.123
;International Tables for Crystallography
(1992, Vol. C, Tables 4.2.6.8 and 6.1.1.1)
;
Ti Ti 0.278 0.446
;International Tables for Crystallography
(1992, Vol. C, Tables 4.2.6.8 and 6.1.1.1)
;

loop_
_geom_angle_atom_site_label_1
_geom_angle_atom_site_label_2
_geom_angle_atom_site_label_3
_geom_angle
_geom_angle_site_symmetry_1
_geom_angle_site_symmetry_2
_geom_angle_site_symmetry_3
_geom_angle_publ_flag
Ti Rh S(1) 47.95(8) 1_555 1_555 1_555 yes
Ti Rh S(2) 47.76(8) 1_555 1_555 1_555 yes
Ti Rh P 98.31(9) 1_555 1_555 1_555 yes
Ti Rh C(1) 105.0(3) 1_555 1_555 1_555 yes
Ti Rh C(2) 103.3(3) 1_555 1_555 1_555 yes
Ti Rh C(3) 131.6(3) 1_555 1_555 1_555 yes
Ti Rh C(4) 165.4(3) 1_555 1_555 1_555 yes
Ti Rh C(5) 135.4(3) 1_555 1_555 1_555 yes
S(1) Rh S(2) 93.5(1) 1_555 1_555 1_555 yes
S(1) Rh P 87.4(1) 1_555 1_555 1_555 yes
S(1) Rh C(1) 93.5(3) 1_555 1_555 1_555 yes
S(1) Rh C(2) 120.2(3) 1_555 1_555 1_555 yes
S(1) Rh C(3) 156.3(3) 1_555 1_555 1_555 yes
S(1) Rh C(4) 135.2(3) 1_555 1_555 1_555 yes
S(1) Rh C(5) 100.0(3) 1_555 1_555 1_555 yes
S(2) Rh P 88.1(1) 1_555 1_555 1_555 yes
S(2) Rh C(1) 122.5(3) 1_555 1_555 1_555 yes
S(2) Rh C(2) 93.6(3) 1_555 1_555 1_555 yes
S(2) Rh C(3) 96.7(3) 1_555 1_555 1_555 yes
S(2) Rh C(4) 131.2(3) 1_555 1_555 1_555 yes
S(2) Rh C(5) 156.1(3) 1_555 1_555 1_555 yes
P Rh C(1) 149.2(3) 1_555 1_555 1_555 yes
P Rh C(2) 152.2(3) 1_555 1_555 1_555 yes
P Rh C(3) 114.2(3) 1_555 1_555 1_555 yes
P Rh C(4) 96.2(3) 1_555 1_555 1_555 yes
P Rh C(5) 111.9(4) 1_555 1_555 1_555 yes
C(1) Rh C(2) 36.7(4) 1_555 1_555 1_555 yes
C(1) Rh C(3) 63.0(4) 1_555 1_555 1_555 yes
C(1) Rh C(4) 62.2(4) 1_555 1_555 1_555 yes
C(1) Rh C(5) 37.7(4) 1_555 1_555 1_555 yes
C(2) Rh C(3) 38.0(4) 1_555 1_555 1_555 yes
C(2) Rh C(4) 62.3(4) 1_555 1_555 1_555 yes
C(2) Rh C(5) 62.6(4) 1_555 1_555 1_555 yes
C(3) Rh C(4) 37.9(4) 1_555 1_555 1_555 yes
C(3) Rh C(5) 63.9(4) 1_555 1_555 1_555 yes
C(4) Rh C(5) 37.7(4) 1_555 1_555 1_555 yes
Rh Ti S(1) 50.83(7) 1_555 1_555 1_555 yes
Rh Ti S(2) 50.99(8) 1_555 1_555 1_555 yes
Rh Ti O(1) 91.5(2) 1_555 1_555 1_555 yes
Rh Ti O(2) 140.7(2) 1_555 1_555 1_555 yes
Rh Ti O(3) 138.4(2) 1_555 1_555 1_555 yes
Rh Ti O(4) 112.2(2) 1_555 1_555 1_555 yes
S(1) Ti S(2) 99.4(1) 1_555 1_555 1_555 yes
S(1) Ti O(1) 98.2(2) 1_555 1_555 1_555 yes
S(1) Ti O(2) 168.5(2) 1_555 1_555 1_555 yes
S(1) Ti O(3) 89.4(2) 1_555 1_555 1_555 yes
S(1) Ti O(4) 97.6(2) 1_555 1_555 1_555 yes
S(2) Ti O(1) 100.3(2) 1_555 1_555 1_555 yes
S(2) Ti O(2) 91.8(2) 1_555 1_555 1_555 yes
S(2) Ti O(3) 170.5(2) 1_555 1_555 1_555 yes
S(2) Ti O(4) 94.4(2) 1_555 1_555 1_555 yes
O(1) Ti O(2) 82.5(3) 1_555 1_555 1_555 yes
O(1) Ti O(3) 81.8(3) 1_555 1_555 1_555 yes
O(1) Ti O(4) 156.3(3) 1_555 1_555 1_555 yes
O(2) Ti O(3) 79.3(3) 1_555 1_555 1_555 yes
O(2) Ti O(4) 78.5(3) 1_555 1_555 1_555 yes
O(3) Ti O(4) 80.8(3) 1_555 1_555 1_555 yes
Rh S(1) Ti 81.22(10) 1_555 1_555 1_555 yes
Rh S(2) Ti 81.2(1) 1_555 1_555 1_555 yes
Rh P C(11) 113.1(4) 1_555 1_555 1_555 yes
Rh P C(12) 114.1(5) 1_555 1_555 1_555 yes
Rh P C(13) 119.9(4) 1_555 1_555 1_555 yes
C(11) P C(12) 105.2(6) 1_555 1_555 1_555 yes
C(11) P C(13) 101.9(6) 1_555 1_555 1_555 yes
C(12) P C(13) 100.8(6) 1_555 1_555 1_555 yes
Ti O(1) C(15) 135.1(7) 1_555 1_555 1_555 yes
Ti O(2) C(17) 128.9(8) 1_555 1_555 1_555 yes
Ti O(3) C(20) 132.0(7) 1_555 1_555 1_555 yes
Ti O(4) C(22) 134.1(8) 1_555 1_555 1_555 yes
Rh C(1) C(2) 70.8(6) 1_555 1_555 1_555 yes
Rh C(1) C(5) 68.4(6) 1_555 1_555 1_555 yes
Rh C(1) C(6) 126.0(8) 1_555 1_555 1_555 yes
C(2) C(1) C(5) 107(1) 1_555 1_555 1_555 yes
C(2) C(1) C(6) 126(1) 1_555 1_555 1_555 yes
C(5) C(1) C(6) 126(1) 1_555 1_555 1_555 yes
Rh C(2) C(1) 72.5(6) 1_555 1_555 1_555 yes
Rh C(2) C(3) 68.4(6) 1_555 1_555 1_555 yes
Rh C(2) C(7) 128.8(8) 1_555 1_555 1_555 yes
C(1) C(2) C(3) 108(1) 1_555 1_555 1_555 yes
C(1) C(2) C(7) 127(1) 1_555 1_555 1_555 yes
C(3) C(2) C(7) 123(1) 1_555 1_555 1_555 yes
Rh C(3) C(2) 73.6(6) 1_555 1_555 1_555 yes
Rh C(3) C(4) 72.8(6) 1_555 1_555 1_555 yes
Rh C(3) C(8) 126.6(9) 1_555 1_555 1_555 yes
C(2) C(3) C(4) 107(1) 1_555 1_555 1_555 yes
C(2) C(3) C(8) 125(1) 1_555 1_555 1_555 yes
C(4) C(3) C(8) 126(1) 1_555 1_555 1_555 yes
Rh C(4) C(3) 69.3(6) 1_555 1_555 1_555 yes
Rh C(4) C(5) 70.0(6) 1_555 1_555 1_555 yes
Rh C(4) C(9) 132.0(8) 1_555 1_555 1_555 yes
C(3) C(4) C(5) 108(1) 1_555 1_555 1_555 yes
C(3) C(4) C(9) 126(1) 1_555 1_555 1_555 yes
C(5) C(4) C(9) 125(1) 1_555 1_555 1_555 yes
Rh C(5) C(1) 74.0(6) 1_555 1_555 1_555 yes
Rh C(5) C(4) 72.3(6) 1_555 1_555 1_555 yes
Rh C(5) C(10) 128.1(8) 1_555 1_555 1_555 yes
C(1) C(5) C(4) 108(1) 1_555 1_555 1_555 yes
C(1) C(5) C(10) 123(1) 1_555 1_555 1_555 yes
C(4) C(5) C(10) 127(1) 1_555 1_555 1_555 yes
C(1) C(6) H(1) 109(1) 1_555 1_555 1_555 no
C(1) C(6) H(2) 109(1) 1_555 1_555 1_555 no
C(1) C(6) H(3) 109(1) 1_555 1_555 1_555 no
H(1) C(6) H(2) 109(1) 1_555 1_555 1_555 no
H(1) C(6) H(3) 109(1) 1_555 1_555 1_555 no
H(2) C(6) H(3) 109(1) 1_555 1_555 1_555 no
C(2) C(7) H(4) 109(1) 1_555 1_555 1_555 no
C(2) C(7) H(5) 109(1) 1_555 1_555 1_555 no
C(2) C(7) H(6) 109(1) 1_555 1_555 1_555 no
H(4) C(7) H(5) 109(1) 1_555 1_555 1_555 no
H(4) C(7) H(6) 109(1) 1_555 1_555 1_555 no
H(5) C(7) H(6) 109(1) 1_555 1_555 1_555 no
C(3) C(8) H(7) 109(1) 1_555 1_555 1_555 no
C(3) C(8) H(8) 109(1) 1_555 1_555 1_555 no
C(3) C(8) H(9) 109(1) 1_555 1_555 1_555 no
H(7) C(8) H(8) 109(1) 1_555 1_555 1_555 no
H(7) C(8) H(9) 109(1) 1_555 1_555 1_555 no
H(8) C(8) H(9) 109(1) 1_555 1_555 1_555 no
C(4) C(9) H(10) 109(1) 1_555 1_555 1_555 no
C(4) C(9) H(11) 109(1) 1_555 1_555 1_555 no
C(4) C(9) H(12) 109(1) 1_555 1_555 1_555 no
H(10) C(9) H(11) 109(1) 1_555 1_555 1_555 no
H(10) C(9) H(12) 109(1) 1_555 1_555 1_555 no
H(11) C(9) H(12) 109(1) 1_555 1_555 1_555 no
C(5) C(10) H(13) 109(1) 1_555 1_555 1_555 no
C(5) C(10) H(14) 109(1) 1_555 1_555 1_555 no
C(5) C(10) H(15) 109(1) 1_555 1_555 1_555 no
H(13) C(10) H(14) 109(1) 1_555 1_555 1_555 no
H(13) C(10) H(15) 109(1) 1_555 1_555 1_555 no
H(14) C(10) H(15) 109(1) 1_555 1_555 1_555 no
P C(11) H(16) 109(1) 1_555 1_555 1_555 no
P C(11) H(17) 109.5(9) 1_555 1_555 1_555 no
P C(11) H(18) 109.5(10) 1_555 1_555 1_555 no
H(16) C(11) H(17) 109(1) 1_555 1_555 1_555 no
H(16) C(11) H(18) 109(1) 1_555 1_555 1_555 no
H(17) C(11) H(18) 109(1) 1_555 1_555 1_555 no
P C(12) H(19) 109.5(10) 1_555 1_555 1_555 no
P C(12) H(20) 109.5(10) 1_555 1_555 1_555 no
P C(12) H(21) 109(1) 1_555 1_555 1_555 no
H(19) C(12) H(20) 109(1) 1_555 1_555 1_555 no
H(19) C(12) H(21) 109(1) 1_555 1_555 1_555 no
H(20) C(12) H(21) 109(1) 1_555 1_555 1_555 no
P C(13) H(22) 109.5(9) 1_555 1_555 1_555 no
P C(13) H(23) 109.5(9) 1_555 1_555 1_555 no
P C(13) H(24) 109.5(10) 1_555 1_555 1_555 no
H(22) C(13) H(23) 109(1) 1_555 1_555 1_555 no
H(22) C(13) H(24) 109(1) 1_555 1_555 1_555 no
H(23) C(13) H(24) 109(1) 1_555 1_555 1_555 no
C(15) C(14) H(25) 109(1) 1_555 1_555 1_555 no
C(15) C(14) H(26) 109(1) 1_555 1_555 1_555 no
C(15) C(14) H(27) 109(1) 1_555 1_555 1_555 no
H(25) C(14) H(26) 109(1) 1_555 1_555 1_555 no
H(25) C(14) H(27) 109(1) 1_555 1_555 1_555 no
H(26) C(14) H(27) 109(1) 1_555 1_555 1_555 no
O(1) C(15) C(14) 117(1) 1_555 1_555 1_555 yes
O(1) C(15) C(16) 123(1) 1_555 1_555 1_555 yes
C(14) C(15) C(16) 118(1) 1_555 1_555 1_555 yes
C(15) C(16) C(17) 124(1) 1_555 1_555 1_555 yes
C(15) C(16) H(28) 117(1) 1_555 1_555 1_555 no
C(17) C(16) H(28) 117(1) 1_555 1_555 1_555 no
O(2) C(17) C(16) 124(1) 1_555 1_555 1_555 yes
O(2) C(17) C(18) 115(1) 1_555 1_555 1_555 yes
C(16) C(17) C(18) 119(1) 1_555 1_555 1_555 yes
C(17) C(18) H(29) 109(1) 1_555 1_555 1_555 no
C(17) C(18) H(30) 109(1) 1_555 1_555 1_555 no
C(17) C(18) H(31) 109(1) 1_555 1_555 1_555 no
H(29) C(18) H(30) 109(1) 1_555 1_555 1_555 no
H(29) C(18) H(31) 109(1) 1_555 1_555 1_555 no
H(30) C(18) H(31) 109(1) 1_555 1_555 1_555 no
C(20) C(19) H(32) 109(1) 1_555 1_555 1_555 no
C(20) C(19) H(33) 109.5(9) 1_555 1_555 1_555 no
C(20) C(19) H(34) 109(1) 1_555 1_555 1_555 no
H(32) C(19) H(33) 109(1) 1_555 1_555 1_555 no
H(32) C(19) H(34) 109(1) 1_555 1_555 1_555 no
H(33) C(19) H(34) 109(1) 1_555 1_555 1_555 no
O(3) C(20) C(19) 116(1) 1_555 1_555 1_555 yes
O(3) C(20) C(21) 124.6(10) 1_555 1_555 1_555 yes
C(19) C(20) C(21) 118(1) 1_555 1_555 1_555 yes
C(20) C(21) C(22) 122(1) 1_555 1_555 1_555 yes
C(20) C(21) H(35) 118(1) 1_555 1_555 1_555 no
C(22) C(21) H(35) 118(1) 1_555 1_555 1_555 no
O(4) C(22) C(21) 125(1) 1_555 1_555 1_555 yes
O(4) C(22) C(23) 114(1) 1_555 1_555 1_555 yes
C(21) C(22) C(23) 119(1) 1_555 1_555 1_555 yes
C(22) C(23) H(36) 109(1) 1_555 1_555 1_555 no
C(22) C(23) H(37) 109(1) 1_555 1_555 1_555 no
C(22) C(23) H(38) 109(1) 1_555 1_555 1_555 no
H(36) C(23) H(37) 109(1) 1_555 1_555 1_555 no
H(36) C(23) H(38) 109(1) 1_555 1_555 1_555 no
H(37) C(23) H(38) 109(1) 1_555 1_555 1_555 no

loop_
_geom_bond_atom_site_label_1
_geom_bond_atom_site_label_2
_geom_bond_distance
_geom_bond_site_symmetry_1
_geom_bond_site_symmetry_2
_geom_bond_publ_flag
Rh Ti 3.025(2) 1_555 1_555 yes
Rh S(1) 2.373(3) 1_555 1_555 yes
Rh S(2) 2.378(3) 1_555 1_555 yes
Rh P 2.274(3) 1_555 1_555 yes
Rh C(1) 2.27(1) 1_555 1_555 yes
Rh C(2) 2.25(1) 1_555 1_555 yes
Rh C(3) 2.177(10) 1_555 1_555 yes
Rh C(4) 2.224(10) 1_555 1_555 yes
Rh C(5) 2.19(1) 1_555 1_555 yes
Ti S(1) 2.273(3) 1_555 1_555 yes
Ti S(2) 2.266(3) 1_555 1_555 yes
Ti O(1) 2.009(7) 1_555 1_555 yes
Ti O(2) 2.134(8) 1_555 1_555 yes
Ti O(3) 2.152(6) 1_555 1_555 yes
Ti O(4) 2.035(7) 1_555 1_555 yes
P C(11) 1.80(1) 1_555 1_555 yes
P C(12) 1.82(1) 1_555 1_555 yes
P C(13) 1.82(1) 1_555 1_555 yes
O(1) C(15) 1.26(1) 1_555 1_555 yes
O(2) C(17) 1.28(1) 1_555 1_555 yes
O(3) C(20) 1.24(1) 1_555 1_555 yes
O(4) C(22) 1.27(1) 1_555 1_555 yes
C(1) C(2) 1.42(2) 1_555 1_555 yes
C(1) C(5) 1.44(2) 1_555 1_555 yes
C(1) C(6) 1.51(2) 1_555 1_555 yes
C(2) C(3) 1.44(1) 1_555 1_555 yes
C(2) C(7) 1.50(1) 1_555 1_555 yes
C(3) C(4) 1.43(1) 1_555 1_555 yes
C(3) C(8) 1.50(2) 1_555 1_555 yes
C(4) C(5) 1.43(1) 1_555 1_555 yes
C(4) C(9) 1.51(1) 1_555 1_555 yes
C(5) C(10) 1.48(1) 1_555 1_555 yes
C(14) C(15) 1.47(1) 1_555 1_555 yes
C(15) C(16) 1.37(2) 1_555 1_555 yes
C(16) C(17) 1.38(2) 1_555 1_555 yes
C(17) C(18) 1.53(1) 1_555 1_555 yes
C(19) C(20) 1.52(1) 1_555 1_555 yes
C(20) C(21) 1.41(1) 1_555 1_555 yes
C(21) C(22) 1.37(2) 1_555 1_555 yes
C(22) C(23) 1.51(2) 1_555 1_555 yes

loop_
_geom_contact_atom_site_label_1
_geom_contact_atom_site_label_2
_geom_contact_distance
_geom_contact_site_symmetry_1
_geom_contact_site_symmetry_2
_geom_contact_publ_flag
Rh Ti 3.025(2) 1_555 1_555 ?
S(2) C(3) 3.57(1) 1_555 2_555 ?
O(1) C(18) 3.58(2) 1_555 2_454 ?
O(2) C(8) 3.51(1) 1_555 2_555 ?
O(3) C(18) 3.38(1) 1_555 2_454 ?
C(12) C(19) 3.57(2) 1_555 1_655 ?
C(14) C(18) 3.49(2) 1_555 2_454 ?
C(14) C(20) 3.55(2) 1_555 2_454 ?
C(14) C(21) 3.56(2) 1_555 2_454 ?
C(15) C(18) 3.60(2) 1_555 2_454 ?

loop_
_geom_torsion_atom_site_label_1
_geom_torsion_atom_site_label_2
_geom_torsion_atom_site_label_3
_geom_torsion_atom_site_label_4
_geom_torsion
_geom_torsion_site_symmetry_1
_geom_torsion_site_symmetry_2
_geom_torsion_site_symmetry_3
_geom_torsion_site_symmetry_4
_geom_torsion_publ_flag
Rh Ti O(1) C(15) 148(1) 1_555 1_555 1_555 1_555 yes
Rh Ti O(2) C(17) -89.6(9) 1_555 1_555 1_555 1_555 yes
Rh Ti O(3) C(20) -110.2(9) 1_555 1_555 1_555 1_555 yes
Rh Ti O(4) C(22) 133.1(10) 1_555 1_555 1_555 1_555 yes
Rh S(1) Ti S(2) 16.7(1) 1_555 1_555 1_555 1_555 yes
Rh S(1) Ti O(1) -85.2(2) 1_555 1_555 1_555 1_555 yes
Rh S(1) Ti O(2) -177(1) 1_555 1_555 1_555 1_555 yes
Rh S(1) Ti O(3) -166.8(2) 1_555 1_555 1_555 1_555 yes
Rh S(1) Ti O(4) 112.5(2) 1_555 1_555 1_555 1_555 yes
Rh S(2) Ti S(1) -16.7(1) 1_555 1_555 1_555 1_555 yes
Rh S(2) Ti O(1) 83.5(2) 1_555 1_555 1_555 1_555 yes
Rh S(2) Ti O(2) 166.2(2) 1_555 1_555 1_555 1_555 yes
Rh S(2) Ti O(3) -174(1) 1_555 1_555 1_555 1_555 yes
Rh S(2) Ti O(4) -115.2(2) 1_555 1_555 1_555 1_555 yes
Rh C(1) C(2) C(3) -59.2(8) 1_555 1_555 1_555 1_555 yes
Rh C(1) C(2) C(7) 125(1) 1_555 1_555 1_555 1_555 yes
Rh C(1) C(5) C(4) 64.8(8) 1_555 1_555 1_555 1_555 yes
Rh C(1) C(5) C(10) -125(1) 1_555 1_555 1_555 1_555 yes
Rh C(2) C(1) C(5) 58.8(8) 1_555 1_555 1_555 1_555 yes
Rh C(2) C(1) C(6) -121(1) 1_555 1_555 1_555 1_555 yes
Rh C(2) C(3) C(4) -65.5(7) 1_555 1_555 1_555 1_555 yes
Rh C(2) C(3) C(8) 123(1) 1_555 1_555 1_555 1_555 yes
Rh C(3) C(2) C(1) 61.7(8) 1_555 1_555 1_555 1_555 yes
Rh C(3) C(2) C(7) -123(1) 1_555 1_555 1_555 1_555 yes
Rh C(3) C(4) C(5) -59.4(8) 1_555 1_555 1_555 1_555 yes
Rh C(3) C(4) C(9) 127(1) 1_555 1_555 1_555 1_555 yes
Rh C(4) C(3) C(2) 66.0(7) 1_555 1_555 1_555 1_555 yes
Rh C(4) C(3) C(8) -123(1) 1_555 1_555 1_555 1_555 yes
Rh C(4) C(5) C(1) -65.8(8) 1_555 1_555 1_555 1_555 yes
Rh C(4) C(5) C(10) 124(1) 1_555 1_555 1_555 1_555 yes
Rh C(5) C(1) C(2) -60.3(8) 1_555 1_555 1_555 1_555 yes
Rh C(5) C(1) C(6) 119(1) 1_555 1_555 1_555 1_555 yes
Rh C(5) C(4) C(3) 59.0(8) 1_555 1_555 1_555 1_555 yes
Rh C(5) C(4) C(9) -127(1) 1_555 1_555 1_555 1_555 yes
Ti Rh P C(11) -119.1(5) 1_555 1_555 1_555 1_555 yes
Ti Rh P C(12) 120.6(5) 1_555 1_555 1_555 1_555 yes
Ti Rh P C(13) 1.0(5) 1_555 1_555 1_555 1_555 yes
Ti Rh C(1) C(2) -92.2(7) 1_555 1_555 1_555 1_555 yes
Ti Rh C(1) C(5) 149.1(6) 1_555 1_555 1_555 1_555 yes
Ti Rh C(1) C(6) 29(1) 1_555 1_555 1_555 1_555 yes
Ti Rh C(2) C(1) 97.4(7) 1_555 1_555 1_555 1_555 yes
Ti Rh C(2) C(3) -143.7(7) 1_555 1_555 1_555 1_555 yes
Ti Rh C(2) C(7) -27(1) 1_555 1_555 1_555 1_555 yes
Ti Rh C(3) C(2) 50.5(9) 1_555 1_555 1_555 1_555 yes
Ti Rh C(3) C(4) 165.1(5) 1_555 1_555 1_555 1_555 yes
Ti Rh C(3) C(8) -71(1) 1_555 1_555 1_555 1_555 yes
Ti Rh C(4) C(3) -49(1) 1_555 1_555 1_555 1_555 yes
Ti Rh C(4) C(5) 69(1) 1_555 1_555 1_555 1_555 yes
Ti Rh C(4) C(9) -170.3(8) 1_555 1_555 1_555 1_555 yes
Ti Rh C(5) C(1) -44.9(8) 1_555 1_555 1_555 1_555 yes
Ti Rh C(5) C(4) -160.4(5) 1_555 1_555 1_555 1_555 yes
Ti Rh C(5) C(10) 75(1) 1_555 1_555 1_555 1_555 yes
Ti S(1) Rh S(2) -15.7(1) 1_555 1_555 1_555 1_555 yes
Ti S(1) Rh P -103.6(1) 1_555 1_555 1_555 1_555 yes
Ti S(1) Rh C(1) 107.1(3) 1_555 1_555 1_555 1_555 yes
Ti S(1) Rh C(2) 80.5(4) 1_555 1_555 1_555 1_555 yes
Ti S(1) Rh C(3) 99.8(8) 1_555 1_555 1_555 1_555 yes
Ti S(1) Rh C(4) 160.3(4) 1_555 1_555 1_555 1_555 yes
Ti S(1) Rh C(5) 144.5(4) 1_555 1_555 1_555 1_555 yes
Ti S(2) Rh S(1) 15.8(1) 1_555 1_555 1_555 1_555 yes
Ti S(2) Rh P 103.1(1) 1_555 1_555 1_555 1_555 yes
Ti S(2) Rh C(1) -80.6(3) 1_555 1_555 1_555 1_555 yes
Ti S(2) Rh C(2) -104.7(3) 1_555 1_555 1_555 1_555 yes
Ti S(2) Rh C(3) -142.8(3) 1_555 1_555 1_555 1_555 yes
Ti S(2) Rh C(4) -160.5(4) 1_555 1_555 1_555 1_555 yes
Ti S(2) Rh C(5) -108.9(8) 1_555 1_555 1_555 1_555 yes
Ti O(1) C(15) C(14) 174.4(8) 1_555 1_555 1_555 1_555 yes
Ti O(1) C(15) C(16) -2(1) 1_555 1_555 1_555 1_555 yes
Ti O(2) C(17) C(16) 1(1) 1_555 1_555 1_555 1_555 yes
Ti O(2) C(17) C(18) 179.4(8) 1_555 1_555 1_555 1_555 yes
Ti O(3) C(20) C(19) 178.0(7) 1_555 1_555 1_555 1_555 yes
Ti O(3) C(20) C(21) 1(1) 1_555 1_555 1_555 1_555 yes
Ti O(4) C(22) C(21) 3(1) 1_555 1_555 1_555 1_555 yes
Ti O(4) C(22) C(23) -176.5(9) 1_555 1_555 1_555 1_555 yes
S(1) Rh Ti S(2) -158.5(1) 1_555 1_555 1_555 1_555 yes
S(1) Rh Ti O(1) 99.4(2) 1_555 1_555 1_555 1_555 yes
S(1) Rh Ti O(2) 179.3(4) 1_555 1_555 1_555 1_555 yes
S(1) Rh Ti O(3) 20.1(3) 1_555 1_555 1_555 1_555 yes
S(1) Rh Ti O(4) -81.5(3) 1_555 1_555 1_555 1_555 yes
S(1) Rh P C(11) -72.3(5) 1_555 1_555 1_555 1_555 yes
S(1) Rh P C(12) 167.5(5) 1_555 1_555 1_555 1_555 yes
S(1) Rh P C(13) 47.8(5) 1_555 1_555 1_555 1_555 yes
S(1) Rh C(1) C(2) -139.5(7) 1_555 1_555 1_555 1_555 yes
S(1) Rh C(1) C(5) 101.8(6) 1_555 1_555 1_555 1_555 yes
S(1) Rh C(1) C(6) -18(1) 1_555 1_555 1_555 1_555 yes
S(1) Rh C(2) C(1) 48.6(8) 1_555 1_555 1_555 1_555 yes
S(1) Rh C(2) C(3) 167.5(6) 1_555 1_555 1_555 1_555 yes
S(1) Rh C(2) C(7) -75(1) 1_555 1_555 1_555 1_555 yes
S(1) Rh C(3) C(2) -27(1) 1_555 1_555 1_555 1_555 yes
S(1) Rh C(3) C(4) 86.9(10) 1_555 1_555 1_555 1_555 yes
S(1) Rh C(3) C(8) -149.8(8) 1_555 1_555 1_555 1_555 yes
S(1) Rh C(4) C(3) -145.3(6) 1_555 1_555 1_555 1_555 yes
S(1) Rh C(4) C(5) -25.9(9) 1_555 1_555 1_555 1_555 yes
S(1) Rh C(4) C(9) 94(1) 1_555 1_555 1_555 1_555 yes
S(1) Rh C(5) C(1) -82.7(6) 1_555 1_555 1_555 1_555 yes
S(1) Rh C(5) C(4) 161.8(6) 1_555 1_555 1_555 1_555 yes
S(1) Rh C(5) C(10) 37(1) 1_555 1_555 1_555 1_555 yes
S(1) Ti Rh S(2) 158.5(1) 1_555 1_555 1_555 1_555 yes
S(1) Ti Rh P 78.8(1) 1_555 1_555 1_555 1_555 yes
S(1) Ti Rh C(1) -81.0(3) 1_555 1_555 1_555 1_555 yes
S(1) Ti Rh C(2) -118.8(3) 1_555 1_555 1_555 1_555 yes
S(1) Ti Rh C(3) -148.0(5) 1_555 1_555 1_555 1_555 yes
S(1) Ti Rh C(4) -109(1) 1_555 1_555 1_555 1_555 yes
S(1) Ti Rh C(5) -54.5(5) 1_555 1_555 1_555 1_555 yes
S(1) Ti O(1) C(15) -161(1) 1_555 1_555 1_555 1_555 yes
S(1) Ti O(2) C(17) 87(1) 1_555 1_555 1_555 1_555 yes
S(1) Ti O(3) C(20) -94.8(10) 1_555 1_555 1_555 1_555 yes
S(1) Ti O(4) C(22) 82(1) 1_555 1_555 1_555 1_555 yes
S(2) Rh Ti O(1) -102.1(2) 1_555 1_555 1_555 1_555 yes
S(2) Rh Ti O(2) -22.2(3) 1_555 1_555 1_555 1_555 yes
S(2) Rh Ti O(3) 178.7(3) 1_555 1_555 1_555 1_555 yes
S(2) Rh Ti O(4) 77.0(3) 1_555 1_555 1_555 1_555 yes
S(2) Rh P C(11) -165.9(5) 1_555 1_555 1_555 1_555 yes
S(2) Rh P C(12) 73.8(5) 1_555 1_555 1_555 1_555 yes
S(2) Rh P C(13) -45.8(5) 1_555 1_555 1_555 1_555 yes
S(2) Rh C(1) C(2) -43.0(8) 1_555 1_555 1_555 1_555 yes
S(2) Rh C(1) C(5) -161.7(6) 1_555 1_555 1_555 1_555 yes
S(2) Rh C(1) C(6) 78(1) 1_555 1_555 1_555 1_555 yes
S(2) Rh C(2) C(1) 144.8(7) 1_555 1_555 1_555 1_555 yes
S(2) Rh C(2) C(3) -96.3(7) 1_555 1_555 1_555 1_555 yes
S(2) Rh C(2) C(7) 20(1) 1_555 1_555 1_555 1_555 yes
S(2) Rh C(3) C(2) 87.2(7) 1_555 1_555 1_555 1_555 yes
S(2) Rh C(3) C(4) -158.2(6) 1_555 1_555 1_555 1_555 yes
S(2) Rh C(3) C(8) -34(1) 1_555 1_555 1_555 1_555 yes
S(2) Rh C(4) C(3) 29.4(9) 1_555 1_555 1_555 1_555 yes
S(2) Rh C(4) C(5) 148.8(6) 1_555 1_555 1_555 1_555 yes
S(2) Rh C(4) C(9) -90(1) 1_555 1_555 1_555 1_555 yes
S(2) Rh C(5) C(1) 40(1) 1_555 1_555 1_555 1_555 yes
S(2) Rh C(5) C(4) -74(1) 1_555 1_555 1_555 1_555 yes
S(2) Rh C(5) C(10) 160.9(8) 1_555 1_555 1_555 1_555 yes
S(2) Ti Rh P -79.7(1) 1_555 1_555 1_555 1_555 yes
S(2) Ti Rh C(1) 120.5(3) 1_555 1_555 1_555 1_555 yes
S(2) Ti Rh C(2) 82.6(3) 1_555 1_555 1_555 1_555 yes
S(2) Ti Rh C(3) 53.4(5) 1_555 1_555 1_555 1_555 yes
S(2) Ti Rh C(4) 92(1) 1_555 1_555 1_555 1_555 yes
S(2) Ti Rh C(5) 147.0(5) 1_555 1_555 1_555 1_555 yes
S(2) Ti O(1) C(15) 97(1) 1_555 1_555 1_555 1_555 yes
S(2) Ti O(2) C(17) -106.6(9) 1_555 1_555 1_555 1_555 yes
S(2) Ti O(3) C(20) 63(1) 1_555 1_555 1_555 1_555 yes
S(2) Ti O(4) C(22) -177(1) 1_555 1_555 1_555 1_555 yes
P Rh Ti O(1) 178.2(2) 1_555 1_555 1_555 1_555 yes
P Rh Ti O(2) -101.9(4) 1_555 1_555 1_555 1_555 yes
P Rh Ti O(3) 98.9(3) 1_555 1_555 1_555 1_555 yes
P Rh Ti O(4) -2.7(3) 1_555 1_555 1_555 1_555 yes
P Rh C(1) C(2) 129.7(7) 1_555 1_555 1_555 1_555 yes
P Rh C(1) C(5) 11(1) 1_555 1_555 1_555 1_555 yes
P Rh C(1) C(6) -108(1) 1_555 1_555 1_555 1_555 yes
P Rh C(2) C(1) -122.6(7) 1_555 1_555 1_555 1_555 yes
P Rh C(2) C(3) -3(1) 1_555 1_555 1_555 1_555 yes
P Rh C(2) C(7) 112(1) 1_555 1_555 1_555 1_555 yes
P Rh C(3) C(2) 178.1(6) 1_555 1_555 1_555 1_555 yes
P Rh C(3) C(4) -67.3(7) 1_555 1_555 1_555 1_555 yes
P Rh C(3) C(8) 55(1) 1_555 1_555 1_555 1_555 yes
P Rh C(4) C(3) 122.2(7) 1_555 1_555 1_555 1_555 yes
P Rh C(4) C(5) -118.4(7) 1_555 1_555 1_555 1_555 yes
P Rh C(4) C(9) 1(1) 1_555 1_555 1_555 1_555 yes
P Rh C(5) C(1) -173.9(6) 1_555 1_555 1_555 1_555 yes
P Rh C(5) C(4) 70.6(7) 1_555 1_555 1_555 1_555 yes
P Rh C(5) C(10) -53(1) 1_555 1_555 1_555 1_555 yes
O(1) Ti Rh C(1) 18.4(4) 1_555 1_555 1_555 1_555 yes
O(1) Ti Rh C(2) -19.4(4) 1_555 1_555 1_555 1_555 yes
O(1) Ti Rh C(3) -48.6(5) 1_555 1_555 1_555 1_555 yes
O(1) Ti Rh C(4) -9(1) 1_555 1_555 1_555 1_555 yes
O(1) Ti Rh C(5) 44.9(5) 1_555 1_555 1_555 1_555 yes
O(1) Ti O(2) C(17) -6.5(9) 1_555 1_555 1_555 1_555 yes
O(1) Ti O(3) C(20) 166.9(10) 1_555 1_555 1_555 1_555 yes
O(1) Ti O(4) C(22) -49(1) 1_555 1_555 1_555 1_555 yes
O(1) C(15) C(16) C(17) -6(2) 1_555 1_555 1_555 1_555 yes
O(2) Ti Rh C(1) 98.3(5) 1_555 1_555 1_555 1_555 yes
O(2) Ti Rh C(2) 60.5(5) 1_555 1_555 1_555 1_555 yes
O(2) Ti Rh C(3) 31.3(6) 1_555 1_555 1_555 1_555 yes
O(2) Ti Rh C(4) 70(1) 1_555 1_555 1_555 1_555 yes
O(2) Ti Rh C(5) 124.8(6) 1_555 1_555 1_555 1_555 yes
O(2) Ti O(1) C(15) 7(1) 1_555 1_555 1_555 1_555 yes
O(2) Ti O(3) C(20) 83.0(10) 1_555 1_555 1_555 1_555 yes
O(2) Ti O(4) C(22) -86(1) 1_555 1_555 1_555 1_555 yes
O(2) C(17) C(16) C(15) 6(2) 1_555 1_555 1_555 1_555 yes
O(3) Ti Rh C(1) -60.9(4) 1_555 1_555 1_555 1_555 yes
O(3) Ti Rh C(2) -98.7(4) 1_555 1_555 1_555 1_555 yes
O(3) Ti Rh C(3) -127.9(5) 1_555 1_555 1_555 1_555 yes
O(3) Ti Rh C(4) -88(1) 1_555 1_555 1_555 1_555 yes
O(3) Ti Rh C(5) -34.4(6) 1_555 1_555 1_555 1_555 yes
O(3) Ti O(1) C(15) -72(1) 1_555 1_555 1_555 1_555 yes
O(3) Ti O(2) C(17) 76.5(9) 1_555 1_555 1_555 1_555 yes
O(3) Ti O(4) C(22) -5(1) 1_555 1_555 1_555 1_555 yes
O(3) C(20) C(21) C(22) -5(2) 1_555 1_555 1_555 1_555 yes
O(4) Ti Rh C(1) -162.5(4) 1_555 1_555 1_555 1_555 yes
O(4) Ti Rh C(2) 159.7(4) 1_555 1_555 1_555 1_555 yes
O(4) Ti Rh C(3) 130.5(5) 1_555 1_555 1_555 1_555 yes
O(4) Ti Rh C(4) 169(1) 1_555 1_555 1_555 1_555 yes
O(4) Ti Rh C(5) -136.0(5) 1_555 1_555 1_555 1_555 yes
O(4) Ti O(1) C(15) -29(1) 1_555 1_555 1_555 1_555 yes
O(4) Ti O(2) C(17) 159.2(9) 1_555 1_555 1_555 1_555 yes
O(4) Ti O(3) C(20) 3.1(10) 1_555 1_555 1_555 1_555 yes
O(4) C(22) C(21) C(20) 3(2) 1_555 1_555 1_555 1_555 yes
C(1) Rh P C(11) 20.2(8) 1_555 1_555 1_555 1_555 yes
C(1) Rh P C(12) -100.1(8) 1_555 1_555 1_555 1_555 yes
C(1) Rh P C(13) 140.3(8) 1_555 1_555 1_555 1_555 yes
C(1) Rh C(2) C(3) 118(1) 1_555 1_555 1_555 1_555 yes
C(1) Rh C(2) C(7) -124(1) 1_555 1_555 1_555 1_555 yes
C(1) Rh C(3) C(2) -35.9(7) 1_555 1_555 1_555 1_555 yes
C(1) Rh C(3) C(4) 78.7(7) 1_555 1_555 1_555 1_555 yes
C(1) Rh C(3) C(8) -158(1) 1_555 1_555 1_555 1_555 yes
C(1) Rh C(4) C(3) -80.9(7) 1_555 1_555 1_555 1_555 yes
C(1) Rh C(4) C(5) 38.6(7) 1_555 1_555 1_555 1_555 yes
C(1) Rh C(4) C(9) 158(1) 1_555 1_555 1_555 1_555 yes
C(1) Rh C(5) C(4) -115(1) 1_555 1_555 1_555 1_555 yes
C(1) Rh C(5) C(10) 120(1) 1_555 1_555 1_555 1_555 yes
C(1) C(2) Rh C(3) -118(1) 1_555 1_555 1_555 1_555 yes
C(1) C(2) Rh C(4) -79.8(7) 1_555 1_555 1_555 1_555 yes
C(1) C(2) Rh C(5) -37.1(7) 1_555 1_555 1_555 1_555 yes
C(1) C(2) C(3) C(4) -3(1) 1_555 1_555 1_555 1_555 yes
C(1) C(2) C(3) C(8) -174(1) 1_555 1_555 1_555 1_555 yes
C(1) C(5) Rh C(2) 36.2(6) 1_555 1_555 1_555 1_555 yes
C(1) C(5) Rh C(3) 78.9(7) 1_555 1_555 1_555 1_555 yes
C(1) C(5) Rh C(4) 115(1) 1_555 1_555 1_555 1_555 yes
C(1) C(5) C(4) C(3) -6(1) 1_555 1_555 1_555 1_555 yes
C(1) C(5) C(4) C(9) 166(1) 1_555 1_555 1_555 1_555 yes
C(2) Rh P C(11) 100.1(8) 1_555 1_555 1_555 1_555 yes
C(2) Rh P C(12) -20.2(9) 1_555 1_555 1_555 1_555 yes
C(2) Rh P C(13) -139.8(9) 1_555 1_555 1_555 1_555 yes
C(2) Rh C(1) C(5) -118.7(10) 1_555 1_555 1_555 1_555 yes
C(2) Rh C(1) C(6) 121(1) 1_555 1_555 1_555 1_555 yes
C(2) Rh C(3) C(4) 114(1) 1_555 1_555 1_555 1_555 yes
C(2) Rh C(3) C(8) -122(1) 1_555 1_555 1_555 1_555 yes
C(2) Rh C(4) C(3) -39.2(7) 1_555 1_555 1_555 1_555 yes
C(2) Rh C(4) C(5) 80.2(8) 1_555 1_555 1_555 1_555 yes
C(2) Rh C(4) C(9) -159(1) 1_555 1_555 1_555 1_555 yes
C(2) Rh C(5) C(4) -79.3(7) 1_555 1_555 1_555 1_555 yes
C(2) Rh C(5) C(10) 156(1) 1_555 1_555 1_555 1_555 yes
C(2) C(1) Rh C(3) 37.2(7) 1_555 1_555 1_555 1_555 yes
C(2) C(1) Rh C(4) 80.1(7) 1_555 1_555 1_555 1_555 yes
C(2) C(1) Rh C(5) 118.7(10) 1_555 1_555 1_555 1_555 yes
C(2) C(1) C(5) C(4) 4(1) 1_555 1_555 1_555 1_555 yes
C(2) C(1) C(5) C(10) 174(1) 1_555 1_555 1_555 1_555 yes
C(2) C(3) Rh C(4) -114(1) 1_555 1_555 1_555 1_555 yes
C(2) C(3) Rh C(5) -78.2(8) 1_555 1_555 1_555 1_555 yes
C(2) C(3) C(4) C(5) 6(1) 1_555 1_555 1_555 1_555 yes
C(2) C(3) C(4) C(9) -166(1) 1_555 1_555 1_555 1_555 yes
C(3) Rh P C(11) 97.6(6) 1_555 1_555 1_555 1_555 yes
C(3) Rh P C(12) -22.6(6) 1_555 1_555 1_555 1_555 yes
C(3) Rh P C(13) -142.2(6) 1_555 1_555 1_555 1_555 yes
C(3) Rh C(1) C(5) -81.5(7) 1_555 1_555 1_555 1_555 yes
C(3) Rh C(1) C(6) 158(1) 1_555 1_555 1_555 1_555 yes
C(3) Rh C(2) C(7) 116(1) 1_555 1_555 1_555 1_555 yes
C(3) Rh C(4) C(5) 119(1) 1_555 1_555 1_555 1_555 yes
C(3) Rh C(4) C(9) -120(1) 1_555 1_555 1_555 1_555 yes
C(3) Rh C(5) C(4) -36.6(7) 1_555 1_555 1_555 1_555 yes
C(3) Rh C(5) C(10) -161(1) 1_555 1_555 1_555 1_555 yes
C(3) C(2) Rh C(4) 39.1(7) 1_555 1_555 1_555 1_555 yes
C(3) C(2) Rh C(5) 81.8(8) 1_555 1_555 1_555 1_555 yes
C(3) C(2) C(1) C(5) 0(1) 1_555 1_555 1_555 1_555 yes
C(3) C(2) C(1) C(6) 179(1) 1_555 1_555 1_555 1_555 yes
C(3) C(4) Rh C(5) -119(1) 1_555 1_555 1_555 1_555 yes
C(3) C(4) C(5) C(10) -176(1) 1_555 1_555 1_555 1_555 yes
C(4) Rh P C(11) 62.8(6) 1_555 1_555 1_555 1_555 yes
C(4) Rh P C(12) -57.4(6) 1_555 1_555 1_555 1_555 yes
C(4) Rh P C(13) -177.0(6) 1_555 1_555 1_555 1_555 yes
C(4) Rh C(1) C(5) -38.6(6) 1_555 1_555 1_555 1_555 yes
C(4) Rh C(1) C(6) -158(1) 1_555 1_555 1_555 1_555 yes
C(4) Rh C(2) C(7) 155(1) 1_555 1_555 1_555 1_555 yes
C(4) Rh C(3) C(8) 123(1) 1_555 1_555 1_555 1_555 yes
C(4) Rh C(5) C(10) -124(1) 1_555 1_555 1_555 1_555 yes
C(4) C(3) Rh C(5) 36.4(7) 1_555 1_555 1_555 1_555 yes
C(4) C(3) C(2) C(7) 171(1) 1_555 1_555 1_555 1_555 yes
C(4) C(5) C(1) C(6) -175(1) 1_555 1_555 1_555 1_555 yes
C(5) Rh P C(11) 27.4(6) 1_555 1_555 1_555 1_555 yes
C(5) Rh P C(12) -92.8(6) 1_555 1_555 1_555 1_555 yes
C(5) Rh P C(13) 147.6(6) 1_555 1_555 1_555 1_555 yes
C(5) Rh C(1) C(6) -119(1) 1_555 1_555 1_555 1_555 yes
C(5) Rh C(2) C(7) -161(1) 1_555 1_555 1_555 1_555 yes
C(5) Rh C(3) C(8) 159(1) 1_555 1_555 1_555 1_555 yes
C(5) Rh C(4) C(9) 120(1) 1_555 1_555 1_555 1_555 yes
C(5) C(1) C(2) C(7) -175(1) 1_555 1_555 1_555 1_555 yes
C(5) C(4) C(3) C(8) 177(1) 1_555 1_555 1_555 1_555 yes
C(6) C(1) C(2) C(7) 4(1) 1_555 1_555 1_555 1_555 yes
C(6) C(1) C(5) C(10) -5(1) 1_555 1_555 1_555 1_555 yes
C(7) C(2) C(3) C(8) 0(1) 1_555 1_555 1_555 1_555 yes
C(8) C(3) C(4) C(9) 4(1) 1_555 1_555 1_555 1_555 yes
C(9) C(4) C(5) C(10) -3(1) 1_555 1_555 1_555 1_555 yes
C(14) C(15) C(16) C(17) 176(1) 1_555 1_555 1_555 1_555 yes
C(15) C(16) C(17) C(18) -170(1) 1_555 1_555 1_555 1_555 yes
C(19) C(20) C(21) C(22) 177(1) 1_555 1_555 1_555 1_555 yes
C(20) C(21) C(22) C(23) -176(1) 1_555 1_555 1_555 1_555 yes
